data_2002252
loop_
_publ_author_name
'Schulze, A.-R.'
'M\"uller-Buschbaum, Hk.'

_publ_section_title
;
 \"Uber Erdalkalimetalloxogallate, IX. Zum Aufbau von \b-SrGa~2~O~4~ /
 Oxogallates of alkaline earth metals, IX. The structure of \b-SrGa~2~O~4~
;
_journal_coden_ASTM ZNBAD2
_journal_issue 7
_journal_name_full
;
 Zeitschrift f\"ur Naturforschung, Teil B: Anorganische Chemie, Organische Chemie
;
_journal_page_first 892
_journal_page_last 893
_journal_paper_doi 10.1515/znb-1981-0719
_journal_volume 36
_journal_year 1981
_chemical_formula_structural 'Sr Ga2 O4'
_chemical_formula_sum 'Ga2 O4 Sr'
_chemical_name_systematic 'Strontium digallium oxide - \b'
_space_group_IT_number 14
_symmetry_cell_setting monoclinic
_symmetry_Int_Tables_number 14
_symmetry_space_group_name_Hall '-P 2ybc'
_symmetry_space_group_name_H-M 'P 1 21/c 1'
_cell_angle_alpha 90
_cell_angle_beta 93.9
_cell_angle_gamma 90
_cell_formula_units_Z 8
_cell_length_a 8.392
_cell_length_b 9.018
_cell_length_c 10.697
_cell_volume 807.7
_refine_ls_R_factor_all 0.08
_cod_database_code 2002252

loop_
_symmetry_equiv_pos_as_xyz
x,y,z
-x,1/2+y,1/2-z
-x,-y,-z
x,1/2-y,1/2+z

loop_
_atom_site_label
_atom_site_type_symbol
_atom_site_symmetry_multiplicity
_atom_site_Wyckoff_symbol
_atom_site_fract_x
_atom_site_fract_y
_atom_site_fract_z
_atom_site_occupancy
_atom_site_attached_hydrogens
_atom_site_calc_flag
Ga1 Ga3+ 4 e 0.2941 0.3923 0.1202 1. 0 d
Ga2 Ga3+ 4 e 0.6959 0.4052 0.11 1. 0 d
Ga3 Ga3+ 4 e 0.8825 0.5561 0.3604 1. 0 d
Ga4 Ga3+ 4 e 0.2192 0.5647 0.369 1. 0 d
Sr1 Sr2+ 4 e 0.5342 0.2393 0.3498 1. 0 d
Sr2 Sr2+ 4 e 0.0042 0.2129 0.3695 1. 0 d
O1 O2- 4 e 0.348 0.441 0.285 1. 0 d
O2 O2- 4 e 0.742 0.414 0.461 1. 0 d
O3 O2- 4 e 0.153 0.244 0.076 1. 0 d
O4 O2- 4 e 0.49 0.339 0.068 1. 0 d
O5 O2- 4 e 0.217 0.565 0.041 1. 0 d
O6 O2- 4 e 0.715 0.577 0.202 1. 0 d
O7 O2- 4 e 0.774 0.249 0.209 1. 0 d
O8 O2- 4 e 0.02 0.491 0.321 1. 0 d

loop_
_atom_type_symbol
_atom_type_oxidation_number
Ga3+ 3.000
Sr2+ 2.000
O2- -2.000
